data_7119821
loop_
_publ_author_name
'Fang, Wei-Hui'
'Zhang, Lei'
'Zhang, Jian'

_publ_section_title
;
 Assembly of titanium-oxo cations with copper-halide anions to form
 supersalt-type cluster-based materials.
;
_journal_issue 28
_journal_name_full 'Chemical communications (Cambridge, England)'
_journal_page_first 3949
_journal_paper_doi 10.1039/c7cc01443k
_journal_volume 53
_journal_year 2017
_chemical_formula_sum 'C54 H126 Cu5 I7 O32 Ti12'
_chemical_formula_weight 3068.35
_chemical_name_systematic
; 
 ? 
;
_space_group_IT_number 14
_symmetry_cell_setting monoclinic
_symmetry_space_group_name_Hall '-P 2ybc'
_symmetry_space_group_name_H-M 'P 1 21/c 1'
_atom_sites_solution_hydrogens geom
_atom_sites_solution_primary direct
_atom_sites_solution_secondary difmap
_audit_creation_method SHELXL-97
_audit_update_record
;
2015-10-30 deposited with the CCDC.
2017-03-13 downloaded from the CCDC.
;
_cell_angle_alpha 90.00
_cell_angle_beta 109.756(2)
_cell_angle_gamma 90.00
_cell_formula_units_Z 4
_cell_length_a 27.9309(6)
_cell_length_b 15.1805(2)
_cell_length_c 26.0787(5)
_cell_measurement_reflns_used 11482
_cell_measurement_temperature 293(2)
_cell_measurement_theta_max 68.7310
_cell_measurement_theta_min 4.3190
_cell_volume 10406.7(4)
_computing_structure_refinement 'SHELXL-97 (Sheldrick, 1997)'
_computing_structure_solution 'SHELXS-97 (Sheldrick, 1990)'
_diffrn_ambient_temperature 293(2)
_diffrn_measured_fraction_theta_full 0.971
_diffrn_measured_fraction_theta_max 0.971
_diffrn_measurement_device_type 'SuperNova, Dual, Cu at zero, Atlas'
_diffrn_radiation_monochromator graphite
_diffrn_radiation_source 'fine-focus sealed tube'
_diffrn_radiation_type CuK\a
_diffrn_radiation_wavelength 1.54178
_diffrn_reflns_av_R_equivalents 0.0385
_diffrn_reflns_av_sigmaI/netI 0.0496
_diffrn_reflns_limit_h_max 33
_diffrn_reflns_limit_h_min -32
_diffrn_reflns_limit_k_max 18
_diffrn_reflns_limit_k_min -16
_diffrn_reflns_limit_l_max 21
_diffrn_reflns_limit_l_min -31
_diffrn_reflns_number 40415
_diffrn_reflns_theta_full 69.04
_diffrn_reflns_theta_max 69.04
_diffrn_reflns_theta_min 3.36
_diffrn_standards_decay_% none
_diffrn_standards_interval_count none
_diffrn_standards_interval_time none
_diffrn_standards_number none
_exptl_absorpt_coefficient_mu 25.281
_exptl_absorpt_correction_T_max 1.00000
_exptl_absorpt_correction_T_min 0.35945
_exptl_absorpt_correction_type multi-scan
_exptl_crystal_colour yellow
_exptl_crystal_density_diffrn 1.958
_exptl_crystal_density_method 'not measured'
_exptl_crystal_description block
_exptl_crystal_F_000 5944
_exptl_crystal_size_max 0.25
_exptl_crystal_size_mid 0.23
_exptl_crystal_size_min 0.18
_refine_diff_density_max 1.611
_refine_diff_density_min -2.593
_refine_diff_density_rms 0.174
_refine_ls_extinction_method none
_refine_ls_goodness_of_fit_ref 1.024
_refine_ls_hydrogen_treatment mixed
_refine_ls_matrix_type full
_refine_ls_number_parameters 991
_refine_ls_number_reflns 18816
_refine_ls_number_restraints 7
_refine_ls_restrained_S_all 1.024
_refine_ls_R_factor_all 0.1134
_refine_ls_R_factor_gt 0.0793
_refine_ls_shift/su_max 0.001
_refine_ls_shift/su_mean 0.000
_refine_ls_structure_factor_coef Fsqd
_refine_ls_weighting_details 'calc w=1/[\s^2^(Fo^2^)+(0.1450P)^2^+55.4361P] where P=(Fo^2^+2Fc^2^)/3'
_refine_ls_weighting_scheme calc
_refine_ls_wR_factor_gt 0.2208
_refine_ls_wR_factor_ref 0.2577
_reflns_number_gt 12872
_reflns_number_total 18816
_reflns_threshold_expression >2sigma(I)
_cod_data_source_file c7cc01443k2.cif
_cod_data_source_block Ti12-Cu5I7
_cod_depositor_comments 'Adding full bibliography for 7119818--7119821.cif.'
_cod_original_cell_volume 10406.7(3)
_cod_original_sg_symbol_H-M P2(1)/c
_cod_database_code 7119821

loop_
_symmetry_equiv_pos_as_xyz
'x, y, z'
'-x, y+1/2, -z+1/2'
'-x, -y, -z'
'x, -y-1/2, z-1/2'

loop_
_atom_site_label
_atom_site_type_symbol
_atom_site_fract_x
_atom_site_fract_y
_atom_site_fract_z
_atom_site_U_iso_or_equiv
_atom_site_adp_type
_atom_site_occupancy
_atom_site_symmetry_multiplicity
_atom_site_calc_flag
_atom_site_refinement_flags
Ti1 Ti 0.56066(6) 0.85144(9) 0.58589(6) 0.0325(3) Uani 1 1 d .
Ti2 Ti 0.53927(6) 0.81787(9) 0.46293(6) 0.0326(3) Uani 1 1 d .
Ti3 Ti 0.45075(6) 0.81165(9) 0.50933(6) 0.0328(3) Uani 1 1 d .
Ti4 Ti 0.46428(6) 1.00374(9) 0.59442(6) 0.0308(3) Uani 1 1 d .
Ti5 Ti 0.38991(5) 0.98395(10) 0.48231(6) 0.0320(3) Uani 1 1 d .
Ti6 Ti 0.42879(6) 0.95016(9) 0.39106(5) 0.0303(3) Uani 1 1 d .
Ti7 Ti 0.04000(6) 1.14827(10) 0.07561(6) 0.0364(3) Uani 1 1 d .
Ti8 Ti 0.11075(6) 1.03199(11) 0.04309(6) 0.0373(3) Uani 1 1 d .
Ti9 Ti 0.06808(6) 0.90392(11) -0.04672(6) 0.0376(4) Uani 1 1 d .
Ti10 Ti 0.04038(6) 0.96821(10) 0.13010(6) 0.0363(3) Uani 1 1 d .
Ti11 Ti 0.05683(6) 0.82063(10) 0.05584(6) 0.0378(4) Uani 1 1 d .
Ti12 Ti -0.05155(6) 0.86006(11) 0.05814(7) 0.0399(4) Uani 1 1 d .
Cu1 Cu 0.2643(3) 0.5384(3) 0.2044(2) 0.217(3) Uani 1 1 d .
Cu2 Cu 0.2447(2) 0.4043(3) 0.24440(18) 0.181(2) Uani 1 1 d .
Cu3 Cu 0.2227(2) 0.4508(3) 0.32648(17) 0.1709(18) Uani 1 1 d .
Cu4 Cu 0.2635(2) 0.5957(2) 0.35665(16) 0.1674(18) Uani 1 1 d .
Cu5 Cu 0.2679(2) 0.6581(2) 0.26958(14) 0.178(2) Uani 1 1 d .
I1 I 0.25610(7) 0.40199(12) 0.15430(7) 0.1403(6) Uani 1 1 d .
I2 I 0.20660(7) 0.30436(11) 0.29130(9) 0.1493(6) Uani 1 1 d .
I3 I 0.23275(6) 0.50631(11) 0.41792(6) 0.1256(5) Uani 1 1 d .
I4 I 0.27905(6) 0.75500(9) 0.34787(5) 0.1102(4) Uani 1 1 d .
I5 I 0.29066(10) 0.68249(13) 0.18921(7) 0.1805(10) Uani 1 1 d .
I6 I 0.17350(4) 0.56687(6) 0.24042(4) 0.0801(3) Uani 1 1 d .
I7 I 0.32942(3) 0.49026(7) 0.32044(4) 0.0808(3) Uani 1 1 d .
C1 C 0.2448(9) 0.9953(16) 0.4061(12) 0.182(14) Uani 1 1 d .
H1A H 0.2092 0.9856 0.3994 0.272 Uiso 1 1 calc R
H1B H 0.2550 0.9636 0.3796 0.272 Uiso 1 1 calc R
H1C H 0.2508 1.0570 0.4034 0.272 Uiso 1 1 calc R
C2 C 0.2745(5) 0.9636(16) 0.4614(10) 0.124(8) Uani 1 1 d .
H2A H 0.2701 0.8996 0.4584 0.149 Uiso 1 1 calc R
C3 C 0.2599(11) 0.985(2) 0.5071(15) 0.229(19) Uani 1 1 d .
H3A H 0.2831 0.9585 0.5393 0.344 Uiso 1 1 calc R
H3B H 0.2261 0.9637 0.5012 0.344 Uiso 1 1 calc R
H3C H 0.2605 1.0480 0.5116 0.344 Uiso 1 1 calc R
C4 C 0.419(2) 1.074(3) 0.7174(16) 0.37(4) Uani 1 1 d DU
H4A H 0.4022 1.0643 0.7433 0.550 Uiso 1 1 calc R
H4B H 0.4011 1.1168 0.6911 0.550 Uiso 1 1 calc R
H4C H 0.4532 1.0945 0.7361 0.550 Uiso 1 1 calc R
C5 C 0.4215(9) 0.9912(15) 0.6898(8) 0.128(7) Uani 1 1 d U
H5A H 0.3879 0.9641 0.6742 0.154 Uiso 1 1 calc R
C6 C 0.457(2) 0.934(3) 0.7334(16) 0.40(4) Uani 1 1 d DU
H6A H 0.4429 0.9216 0.7611 0.594 Uiso 1 1 calc R
H6B H 0.4893 0.9637 0.7493 0.594 Uiso 1 1 calc R
H6C H 0.4630 0.8793 0.7174 0.594 Uiso 1 1 calc R
C7 C 0.4935(9) 0.7552(12) 0.6692(7) 0.120(7) Uani 1 1 d .
H7A H 0.4875 0.7130 0.6938 0.181 Uiso 1 1 calc R
H7B H 0.4671 0.7989 0.6601 0.181 Uiso 1 1 calc R
H7C H 0.5259 0.7831 0.6863 0.181 Uiso 1 1 calc R
C8 C 0.4936(5) 0.7093(8) 0.6184(5) 0.067(3) Uani 1 1 d .
H8A H 0.4587 0.6883 0.6010 0.080 Uiso 1 1 calc R
C9 C 0.5247(9) 0.6337(9) 0.6237(7) 0.118(7) Uani 1 1 d .
H9A H 0.5230 0.6136 0.5882 0.177 Uiso 1 1 calc R
H9B H 0.5129 0.5879 0.6419 0.177 Uiso 1 1 calc R
H9C H 0.5592 0.6483 0.6446 0.177 Uiso 1 1 calc R
C10 C 0.6377(8) 0.7927(19) 0.7440(7) 0.148(10) Uani 1 1 d .
H10A H 0.6135 0.7459 0.7399 0.221 Uiso 1 1 calc R
H10B H 0.6231 0.8472 0.7501 0.221 Uiso 1 1 calc R
H10C H 0.6678 0.7804 0.7745 0.221 Uiso 1 1 calc R
C11 C 0.6514(6) 0.7998(11) 0.6927(6) 0.093(5) Uani 1 1 d .
H11A H 0.6649 0.7422 0.6873 0.111 Uiso 1 1 calc R
C12 C 0.6906(6) 0.8658(12) 0.6935(7) 0.100(5) Uani 1 1 d .
H12A H 0.6983 0.8618 0.6603 0.149 Uiso 1 1 calc R
H12B H 0.7209 0.8548 0.7239 0.149 Uiso 1 1 calc R
H12C H 0.6782 0.9238 0.6966 0.149 Uiso 1 1 calc R
C13 C 0.6181(6) 0.6312(8) 0.5280(6) 0.084(4) Uani 1 1 d .
H13A H 0.5893 0.6071 0.5353 0.125 Uiso 1 1 calc R
H13B H 0.6470 0.5933 0.5433 0.125 Uiso 1 1 calc R
H13C H 0.6105 0.6356 0.4893 0.125 Uiso 1 1 calc R
C14 C 0.6297(4) 0.7195(7) 0.5527(5) 0.059(3) Uani 1 1 d .
H14A H 0.6383 0.7107 0.5920 0.071 Uiso 1 1 calc R
C15 C 0.6742(5) 0.7631(12) 0.5456(8) 0.098(5) Uani 1 1 d .
H15A H 0.6794 0.8194 0.5634 0.147 Uiso 1 1 calc R
H15B H 0.6684 0.7712 0.5074 0.147 Uiso 1 1 calc R
H15C H 0.7039 0.7271 0.5612 0.147 Uiso 1 1 calc R
C16 C 0.5811(13) 0.6406(16) 0.3653(12) 0.203(16) Uani 1 1 d .
H16A H 0.5479 0.6170 0.3603 0.305 Uiso 1 1 calc R
H16B H 0.6058 0.6108 0.3951 0.305 Uiso 1 1 calc R
H16C H 0.5891 0.6321 0.3327 0.305 Uiso 1 1 calc R
C17 C 0.5816(6) 0.7337(11) 0.3773(6) 0.086(4) Uani 1 1 d .
H17A H 0.5590 0.7624 0.3443 0.103 Uiso 1 1 calc R
C18 C 0.6305(9) 0.7709(18) 0.3880(9) 0.148(9) Uani 1 1 d .
H18A H 0.6433 0.7549 0.3594 0.221 Uiso 1 1 calc R
H18B H 0.6531 0.7491 0.4222 0.221 Uiso 1 1 calc R
H18C H 0.6283 0.8339 0.3896 0.221 Uiso 1 1 calc R
C19 C 0.4327(7) 0.6948(11) 0.3686(7) 0.108(6) Uani 1 1 d .
H19A H 0.4163 0.6447 0.3474 0.161 Uiso 1 1 calc R
H19B H 0.4593 0.7153 0.3559 0.161 Uiso 1 1 calc R
H19C H 0.4083 0.7410 0.3647 0.161 Uiso 1 1 calc R
C20 C 0.4543(7) 0.6701(7) 0.4252(5) 0.080(4) Uani 1 1 d .
H20A H 0.4229 0.6675 0.4340 0.096 Uiso 1 1 calc R
C21 C 0.4741(9) 0.5872(8) 0.4446(8) 0.139(9) Uani 1 1 d .
H21A H 0.4558 0.5426 0.4195 0.209 Uiso 1 1 calc R
H21B H 0.4707 0.5770 0.4795 0.209 Uiso 1 1 calc R
H21C H 0.5094 0.5850 0.4480 0.209 Uiso 1 1 calc R
C22 C 0.3221(7) 0.9218(11) 0.2404(7) 0.109(7) Uani 1 1 d .
H22A H 0.2981 0.9227 0.2594 0.164 Uiso 1 1 calc R
H22B H 0.3079 0.8902 0.2067 0.164 Uiso 1 1 calc R
H22C H 0.3297 0.9811 0.2329 0.164 Uiso 1 1 calc R
C23 C 0.3692(5) 0.8777(9) 0.2744(4) 0.069(3) Uani 1 1 d .
H23A H 0.3600 0.8179 0.2817 0.082 Uiso 1 1 calc R
C24 C 0.4091(11) 0.870(2) 0.2521(9) 0.181(13) Uani 1 1 d .
H24A H 0.4376 0.8402 0.2775 0.271 Uiso 1 1 calc R
H24B H 0.4195 0.9278 0.2450 0.271 Uiso 1 1 calc R
H24C H 0.3972 0.8373 0.2187 0.271 Uiso 1 1 calc R
C25 C 0.3299(9) 0.7383(16) 0.5392(14) 0.186(14) Uani 1 1 d .
H25A H 0.3237 0.7982 0.5271 0.279 Uiso 1 1 calc R
H25B H 0.3506 0.7373 0.5771 0.279 Uiso 1 1 calc R
H25C H 0.2982 0.7093 0.5345 0.279 Uiso 1 1 calc R
C26 C 0.3562(5) 0.6930(11) 0.5077(6) 0.088(5) Uani 1 1 d .
H26A H 0.3337 0.6939 0.4696 0.106 Uiso 1 1 calc R
C27 C 0.3681(9) 0.5983(11) 0.5231(10) 0.135(8) Uani 1 1 d .
H27A H 0.3850 0.5726 0.5002 0.203 Uiso 1 1 calc R
H27B H 0.3371 0.5670 0.5186 0.203 Uiso 1 1 calc R
H27C H 0.3899 0.5948 0.5605 0.203 Uiso 1 1 calc R
C28 C -0.1715(10) 0.726(2) 0.0007(9) 0.205(16) Uani 1 1 d U
H28A H -0.1686 0.7655 -0.0269 0.307 Uiso 1 1 calc R
H28B H -0.2064 0.7091 -0.0077 0.307 Uiso 1 1 calc R
H28C H -0.1511 0.6746 0.0020 0.307 Uiso 1 1 calc R
C29 C -0.1549(7) 0.7675(13) 0.0502(8) 0.109(6) Uani 1 1 d U
H29A H -0.1756 0.8210 0.0452 0.131 Uiso 1 1 calc R
C30 C -0.1649(10) 0.723(2) 0.0891(11) 0.186(14) Uani 1 1 d .
H30A H -0.1997 0.7035 0.0760 0.279 Uiso 1 1 calc R
H30B H -0.1593 0.7598 0.1204 0.279 Uiso 1 1 calc R
H30C H -0.1429 0.6723 0.0990 0.279 Uiso 1 1 calc R
C31 C -0.0343(10) 0.8135(18) 0.2033(10) 0.182(14) Uani 1 1 d .
H31A H -0.0034 0.7870 0.2024 0.273 Uiso 1 1 calc R
H31B H -0.0627 0.7774 0.1834 0.273 Uiso 1 1 calc R
H31C H -0.0330 0.8185 0.2405 0.273 Uiso 1 1 calc R
C32 C -0.0396(7) 0.8954(10) 0.1802(6) 0.084(4) Uani 1 1 d .
H32A H -0.0126 0.9268 0.2084 0.101 Uiso 1 1 calc R
C33 C -0.0801(8) 0.9540(16) 0.1734(8) 0.134(9) Uani 1 1 d .
H33A H -0.0916 0.9495 0.2041 0.201 Uiso 1 1 calc R
H33B H -0.1075 0.9394 0.1407 0.201 Uiso 1 1 calc R
H33C H -0.0689 1.0131 0.1708 0.201 Uiso 1 1 calc R
C34 C 0.0653(17) 1.032(2) 0.2897(10) 0.26(2) Uani 1 1 d U
H34A H 0.0323 1.0052 0.2760 0.394 Uiso 1 1 calc R
H34B H 0.0642 1.0810 0.3127 0.394 Uiso 1 1 calc R
H34C H 0.0898 0.9899 0.3103 0.394 Uiso 1 1 calc R
C35 C 0.0805(8) 1.0653(14) 0.2420(6) 0.119(7) Uani 1 1 d U
H35A H 0.0612 1.1196 0.2292 0.143 Uiso 1 1 calc R
C36 C 0.1335(13) 1.088(2) 0.2542(12) 0.236(19) Uani 1 1 d .
H36A H 0.1440 1.1271 0.2847 0.355 Uiso 1 1 calc R
H36B H 0.1380 1.1156 0.2231 0.355 Uiso 1 1 calc R
H36C H 0.1537 1.0350 0.2629 0.355 Uiso 1 1 calc R
C37 C 0.0440(14) 1.3748(18) 0.1485(13) 0.206(16) Uani 1 1 d U
H37A H 0.0209 1.3494 0.1645 0.309 Uiso 1 1 calc R
H37B H 0.0256 1.3916 0.1116 0.309 Uiso 1 1 calc R
H37C H 0.0598 1.4259 0.1689 0.309 Uiso 1 1 calc R
C38 C 0.0820(8) 1.3119(9) 0.1492(6) 0.098(5) Uani 1 1 d U
H38A H 0.1000 1.2957 0.1872 0.118 Uiso 1 1 calc R
C39 C 0.1161(13) 1.351(2) 0.1295(13) 0.23(2) Uani 1 1 d .
H39A H 0.1452 1.3139 0.1358 0.350 Uiso 1 1 calc R
H39B H 0.1266 1.4067 0.1477 0.350 Uiso 1 1 calc R
H39C H 0.1005 1.3615 0.0911 0.350 Uiso 1 1 calc R
C40 C 0.1302(12) 0.5940(15) 0.0438(16) 0.207(16) Uani 1 1 d .
H40A H 0.1056 0.5636 0.0555 0.311 Uiso 1 1 calc R
H40B H 0.1607 0.5593 0.0526 0.311 Uiso 1 1 calc R
H40C H 0.1167 0.6029 0.0051 0.311 Uiso 1 1 calc R
C41 C 0.1408(8) 0.6716(11) 0.0688(9) 0.113(6) Uani 1 1 d .
H41A H 0.1549 0.6579 0.1078 0.135 Uiso 1 1 calc R
C42 C 0.1824(7) 0.7258(18) 0.0562(10) 0.148(10) Uani 1 1 d .
H42A H 0.1931 0.7734 0.0817 0.222 Uiso 1 1 calc R
H42B H 0.1689 0.7491 0.0199 0.222 Uiso 1 1 calc R
H42C H 0.2109 0.6886 0.0590 0.222 Uiso 1 1 calc R
C43 C 0.0793(14) 0.782(2) -0.1600(14) 0.24(2) Uani 1 1 d .
H43A H 0.0548 0.8284 -0.1684 0.363 Uiso 1 1 calc R
H43B H 0.0644 0.7292 -0.1513 0.363 Uiso 1 1 calc R
H43C H 0.0897 0.7705 -0.1909 0.363 Uiso 1 1 calc R
C44 C 0.1218(7) 0.8058(12) -0.1152(7) 0.096(5) Uani 1 1 d .
H44A H 0.1385 0.8528 -0.1287 0.115 Uiso 1 1 calc R
C45 C 0.1558(12) 0.7402(16) -0.1009(12) 0.184(14) Uani 1 1 d .
H45A H 0.1869 0.7616 -0.0749 0.276 Uiso 1 1 calc R
H45B H 0.1623 0.7188 -0.1325 0.276 Uiso 1 1 calc R
H45C H 0.1426 0.6933 -0.0849 0.276 Uiso 1 1 calc R
C46 C 0.1200(6) 0.8137(10) 0.2275(5) 0.083(4) Uani 1 1 d .
H46A H 0.0914 0.7749 0.2212 0.125 Uiso 1 1 calc R
H46B H 0.1128 0.8688 0.2416 0.125 Uiso 1 1 calc R
H46C H 0.1496 0.7874 0.2535 0.125 Uiso 1 1 calc R
C47 C 0.1294(4) 0.8295(8) 0.1752(4) 0.058(3) Uani 1 1 d .
H47A H 0.1370 0.7722 0.1625 0.070 Uiso 1 1 calc R
C48 C 0.1731(5) 0.8866(13) 0.1813(7) 0.096(5) Uani 1 1 d .
H48A H 0.1773 0.8941 0.1465 0.144 Uiso 1 1 calc R
H48B H 0.2032 0.8602 0.2063 0.144 Uiso 1 1 calc R
H48C H 0.1675 0.9429 0.1950 0.144 Uiso 1 1 calc R
C49 C 0.2434(11) 1.124(2) 0.1368(13) 0.24(2) Uani 1 1 d .
H49A H 0.2173 1.1674 0.1334 0.365 Uiso 1 1 calc R
H49B H 0.2743 1.1535 0.1382 0.365 Uiso 1 1 calc R
H49C H 0.2491 1.0910 0.1696 0.365 Uiso 1 1 calc R
C50 C 0.2276(5) 1.066(2) 0.0904(10) 0.162(10) Uani 1 1 d U
H50A H 0.2332 1.1027 0.0622 0.194 Uiso 1 1 calc R
C51 C 0.2520(11) 0.975(3) 0.0806(11) 0.28(2) Uani 1 1 d U
H51A H 0.2313 0.9498 0.0466 0.420 Uiso 1 1 calc R
H51B H 0.2538 0.9347 0.1097 0.420 Uiso 1 1 calc R
H51C H 0.2856 0.9854 0.0798 0.420 Uiso 1 1 calc R
C52 C -0.0188(10) 0.6151(11) 0.0267(9) 0.154(11) Uani 1 1 d .
H52A H -0.0436 0.6431 -0.0038 0.232 Uiso 1 1 calc R
H52B H -0.0307 0.5575 0.0319 0.232 Uiso 1 1 calc R
H52C H 0.0127 0.6098 0.0199 0.232 Uiso 1 1 calc R
C53 C -0.0111(6) 0.6675(7) 0.0751(7) 0.085(4) Uani 1 1 d .
H53A H -0.0440 0.6661 0.0808 0.102 Uiso 1 1 calc R
C54 C 0.0249(9) 0.6352(12) 0.1259(9) 0.133(8) Uani 1 1 d .
H54A H 0.0179 0.5743 0.1305 0.200 Uiso 1 1 calc R
H54B H 0.0217 0.6689 0.1557 0.200 Uiso 1 1 calc R
H54C H 0.0588 0.6409 0.1250 0.200 Uiso 1 1 calc R
O1 O 0.5120(2) 0.8795(3) 0.5134(2) 0.0269(11) Uani 1 1 d .
O2 O 0.4925(2) 0.8935(3) 0.4032(2) 0.0319(12) Uani 1 1 d .
O3 O 0.4297(2) 0.9130(4) 0.5461(2) 0.0352(12) Uani 1 1 d .
O4 O 0.4185(2) 1.0749(4) 0.5350(2) 0.0334(12) Uani 1 1 d .
O5 O 0.3986(2) 1.0443(4) 0.4224(2) 0.0335(12) Uani 1 1 d .
O6 O 0.4119(2) 0.8869(4) 0.4461(2) 0.0349(12) Uani 1 1 d .
O7 O 0.4703(2) 1.0509(4) 0.3843(2) 0.0328(12) Uani 1 1 d .
O8 O 0.0879(2) 1.0248(4) -0.0365(2) 0.0395(13) Uani 1 1 d .
O9 O 0.0990(2) 0.9092(4) 0.0331(2) 0.0384(13) Uani 1 1 d .
O10 O 0.0735(2) 1.1444(4) 0.0232(2) 0.0397(13) Uani 1 1 d .
O11 O 0.0837(2) 1.0435(4) 0.1009(2) 0.0379(13) Uani 1 1 d .
O12 O 0.0040(2) 0.9258(4) -0.1018(2) 0.0369(13) Uani 1 1 d .
O13 O 0.0108(2) 0.9186(3) 0.0564(2) 0.0297(11) Uani 1 1 d .
O14 O -0.0247(2) 1.1806(4) 0.0251(2) 0.0379(13) Uani 1 1 d .
O15 O 0.3254(2) 0.9744(5) 0.4722(3) 0.0538(17) Uani 1 1 d .
O16 O 0.4437(3) 1.0064(5) 0.6506(3) 0.0530(17) Uani 1 1 d .
O17 O 0.5018(2) 0.7731(4) 0.5806(2) 0.0404(14) Uani 1 1 d .
O18 O 0.6058(3) 0.8138(4) 0.6470(2) 0.0464(15) Uani 1 1 d .
O19 O 0.5853(2) 0.7775(4) 0.5361(2) 0.0404(14) Uani 1 1 d .
O20 O 0.5631(3) 0.7552(4) 0.4200(3) 0.0463(15) Uani 1 1 d .
O21 O 0.4795(2) 0.7427(3) 0.4612(2) 0.0388(13) Uani 1 1 d .
O22 O 0.3887(3) 0.9224(5) 0.3258(2) 0.0498(16) Uani 1 1 d .
O23 O 0.4020(3) 0.7389(4) 0.5100(3) 0.0461(15) Uani 1 1 d .
O24 O -0.1027(3) 0.7988(5) 0.0635(3) 0.0580(19) Uani 1 1 d .
O25 O -0.0193(3) 0.9006(4) 0.1352(3) 0.0452(15) Uani 1 1 d .
O26 O 0.0647(3) 1.0058(5) 0.1982(3) 0.0526(17) Uani 1 1 d .
O27 O 0.0622(3) 1.2349(5) 0.1206(3) 0.062(2) Uani 1 1 d .
O28 O -0.0033(3) 0.7596(4) 0.0656(3) 0.0471(15) Uani 1 1 d .
O29 O 0.0982(3) 0.7307(5) 0.0630(3) 0.0565(18) Uani 1 1 d .
O30 O 0.1062(3) 0.8447(5) -0.0757(3) 0.0560(18) Uani 1 1 d .
O31 O 0.0842(2) 0.8637(4) 0.1333(2) 0.0404(14) Uani 1 1 d .
O32 O 0.1758(3) 1.0515(6) 0.0685(3) 0.0608(19) Uani 1 1 d .

loop_
_atom_site_aniso_label
_atom_site_aniso_U_11
_atom_site_aniso_U_22
_atom_site_aniso_U_33
_atom_site_aniso_U_23
_atom_site_aniso_U_13
_atom_site_aniso_U_12
Ti1 0.0393(8) 0.0227(7) 0.0329(7) 0.0058(5) 0.0089(6) 0.0059(6)
Ti2 0.0431(8) 0.0212(7) 0.0356(7) -0.0010(5) 0.0162(6) 0.0059(6)
Ti3 0.0400(8) 0.0192(6) 0.0402(8) 0.0023(5) 0.0149(6) -0.0055(6)
Ti4 0.0368(8) 0.0282(7) 0.0316(7) 0.0009(5) 0.0172(6) 0.0011(6)
Ti5 0.0269(7) 0.0309(7) 0.0389(8) 0.0016(6) 0.0119(6) 0.0000(6)
Ti6 0.0338(7) 0.0256(7) 0.0281(7) -0.0013(5) 0.0059(6) -0.0011(6)
Ti7 0.0397(8) 0.0249(7) 0.0375(8) -0.0090(6) 0.0036(6) -0.0025(6)
Ti8 0.0251(7) 0.0396(8) 0.0413(8) -0.0036(6) 0.0035(6) -0.0031(6)
Ti9 0.0361(8) 0.0380(8) 0.0381(8) -0.0063(6) 0.0116(7) 0.0064(7)
Ti10 0.0410(8) 0.0334(8) 0.0304(7) -0.0034(6) 0.0068(6) 0.0020(6)
Ti11 0.0421(9) 0.0275(7) 0.0385(8) -0.0006(6) 0.0066(7) 0.0070(6)
Ti12 0.0395(8) 0.0356(8) 0.0432(8) 0.0033(6) 0.0124(7) -0.0067(7)
Cu1 0.406(9) 0.099(2) 0.204(4) -0.060(3) 0.181(5) -0.098(4)
Cu2 0.301(6) 0.119(3) 0.172(3) -0.029(2) 0.143(4) -0.062(3)
Cu3 0.274(5) 0.115(3) 0.164(3) -0.042(2) 0.126(4) -0.069(3)
Cu4 0.287(5) 0.104(2) 0.144(3) -0.010(2) 0.116(3) -0.065(3)
Cu5 0.331(6) 0.118(3) 0.117(2) -0.034(2) 0.118(3) -0.071(3)
I1 0.1536(13) 0.1342(12) 0.1463(12) -0.0549(10) 0.0679(11) -0.0194(10)
I2 0.1460(13) 0.0931(10) 0.2063(18) 0.0142(10) 0.0565(13) -0.0097(9)
I3 0.1318(11) 0.1425(12) 0.1065(9) 0.0184(8) 0.0457(8) -0.0068(9)
I4 0.1364(11) 0.0929(8) 0.1078(8) -0.0152(6) 0.0499(8) -0.0105(7)
I5 0.281(3) 0.1291(14) 0.1231(12) 0.0009(10) 0.0573(14) -0.0754(16)
I6 0.0670(5) 0.0692(5) 0.0929(6) 0.0036(4) 0.0123(4) 0.0069(4)
I7 0.0573(5) 0.0798(6) 0.0972(6) 0.0006(5) 0.0156(4) 0.0029(4)
C1 0.103(16) 0.108(17) 0.25(3) -0.021(18) -0.053(19) 0.011(13)
C2 0.033(7) 0.154(18) 0.18(2) 0.040(16) 0.034(10) 0.008(9)
C3 0.18(3) 0.27(4) 0.33(5) 0.06(3) 0.21(3) 0.05(3)
C4 0.60(10) 0.34(5) 0.28(5) -0.14(5) 0.30(6) 0.02(6)
C5 0.158(18) 0.161(18) 0.121(14) 0.001(12) 0.119(14) -0.020(14)
C6 0.64(10) 0.40(7) 0.24(4) 0.24(5) 0.26(6) 0.20(7)
C7 0.19(2) 0.102(13) 0.110(13) 0.041(11) 0.107(14) 0.037(13)
C8 0.086(9) 0.049(6) 0.066(7) 0.028(5) 0.028(6) -0.012(6)
C9 0.21(2) 0.039(7) 0.111(13) 0.029(8) 0.065(14) 0.028(10)
C10 0.124(16) 0.24(3) 0.059(9) 0.039(13) 0.003(10) -0.036(18)
C11 0.092(11) 0.083(10) 0.066(8) 0.018(7) -0.022(7) 0.012(9)
C12 0.072(10) 0.114(14) 0.088(10) -0.007(9) -0.007(8) -0.012(9)
C13 0.105(11) 0.052(7) 0.085(9) 0.008(6) 0.021(8) 0.040(8)
C14 0.061(7) 0.045(6) 0.066(7) 0.005(5) 0.015(5) 0.029(5)
C15 0.058(8) 0.100(12) 0.132(14) -0.010(10) 0.028(9) 0.020(8)
C16 0.31(4) 0.14(2) 0.25(3) -0.12(2) 0.20(3) -0.05(2)
C17 0.091(10) 0.111(12) 0.075(8) -0.028(8) 0.054(8) 0.002(9)
C18 0.16(2) 0.20(3) 0.121(16) -0.029(17) 0.091(16) -0.011(19)
C19 0.130(15) 0.070(10) 0.092(11) -0.025(8) -0.003(10) -0.030(10)
C20 0.140(13) 0.032(6) 0.065(7) -0.021(5) 0.030(8) -0.036(7)
C21 0.21(2) 0.017(6) 0.134(15) -0.013(7) -0.023(14) 0.006(9)
C22 0.121(14) 0.070(10) 0.085(10) -0.008(8) -0.033(10) 0.000(9)
C23 0.079(8) 0.065(7) 0.040(6) -0.021(5) -0.009(5) -0.005(6)
C24 0.21(3) 0.26(4) 0.108(16) -0.043(19) 0.103(19) 0.02(3)
C25 0.136(19) 0.127(19) 0.37(4) 0.02(2) 0.18(3) 0.016(15)
C26 0.060(8) 0.094(11) 0.096(10) 0.023(8) 0.008(7) -0.044(8)
C27 0.152(18) 0.055(9) 0.22(2) 0.007(12) 0.082(18) -0.049(11)
C28 0.17(2) 0.28(4) 0.123(16) -0.005(16) -0.008(16) -0.17(3)
C29 0.083(11) 0.103(13) 0.138(14) 0.007(10) 0.033(11) -0.050(10)
C30 0.18(2) 0.24(3) 0.17(2) -0.02(2) 0.10(2) -0.14(2)
C31 0.21(3) 0.21(3) 0.19(2) 0.15(2) 0.15(2) 0.10(2)
C32 0.120(12) 0.092(10) 0.065(8) 0.008(7) 0.065(9) -0.006(9)
C33 0.132(16) 0.19(2) 0.123(15) 0.041(15) 0.095(14) 0.070(16)
C34 0.46(7) 0.25(4) 0.111(19) -0.10(2) 0.14(3) -0.15(4)
C35 0.157(18) 0.125(15) 0.058(8) -0.060(9) 0.014(9) -0.019(13)
C36 0.26(4) 0.26(4) 0.16(2) -0.13(3) 0.03(2) -0.16(3)
C37 0.30(4) 0.11(2) 0.21(3) -0.04(2) 0.09(3) 0.05(2)
C38 0.145(15) 0.052(8) 0.080(9) -0.030(7) 0.016(10) -0.031(8)
C39 0.25(4) 0.25(4) 0.20(3) -0.06(3) 0.07(3) -0.18(4)
C40 0.22(3) 0.079(14) 0.39(5) -0.04(2) 0.19(3) 0.035(18)
C41 0.128(15) 0.077(11) 0.142(16) 0.013(10) 0.057(13) 0.062(11)
C42 0.074(12) 0.22(3) 0.154(19) -0.022(18) 0.036(12) 0.056(15)
C43 0.26(4) 0.27(4) 0.24(4) -0.18(3) 0.13(3) -0.07(3)
C44 0.102(12) 0.096(11) 0.119(13) -0.028(10) 0.077(11) 0.015(10)
C45 0.27(3) 0.132(19) 0.24(3) 0.037(19) 0.20(3) 0.10(2)
C46 0.106(11) 0.083(10) 0.048(7) 0.020(6) 0.010(7) 0.032(8)
C47 0.042(6) 0.062(7) 0.054(6) 0.003(5) -0.005(5) 0.022(5)
C48 0.043(7) 0.130(15) 0.096(11) 0.024(10) 0.001(7) 0.006(8)
C49 0.17(3) 0.23(4) 0.20(3) -0.01(3) -0.10(2) -0.08(3)
C50 0.026(7) 0.27(3) 0.155(19) 0.00(2) -0.018(9) -0.022(11)
C51 0.17(3) 0.54(6) 0.13(2) 0.03(3) 0.046(19) 0.23(4)
C52 0.20(2) 0.047(9) 0.151(18) -0.037(10) -0.027(17) -0.006(12)
C53 0.104(11) 0.025(5) 0.126(12) 0.009(6) 0.038(10) -0.010(6)
C54 0.19(2) 0.073(11) 0.144(17) 0.062(12) 0.062(16) 0.017(13)
O1 0.036(3) 0.017(2) 0.028(3) -0.0005(19) 0.011(2) 0.001(2)
O2 0.042(3) 0.024(3) 0.030(3) -0.004(2) 0.012(2) 0.003(2)
O3 0.042(3) 0.029(3) 0.041(3) 0.005(2) 0.022(3) -0.003(2)
O4 0.033(3) 0.032(3) 0.038(3) 0.003(2) 0.016(2) 0.007(2)
O5 0.030(3) 0.031(3) 0.036(3) 0.003(2) 0.005(2) 0.005(2)
O6 0.040(3) 0.022(3) 0.039(3) 0.000(2) 0.009(3) -0.005(2)
O7 0.040(3) 0.026(3) 0.031(3) 0.005(2) 0.010(2) 0.003(2)
O8 0.032(3) 0.044(3) 0.042(3) -0.001(3) 0.012(3) -0.002(3)
O9 0.031(3) 0.037(3) 0.043(3) -0.001(3) 0.006(3) 0.005(3)
O10 0.037(3) 0.031(3) 0.045(3) -0.001(2) 0.006(3) -0.007(3)
O11 0.036(3) 0.033(3) 0.040(3) -0.003(2) 0.008(3) -0.003(3)
O12 0.042(3) 0.034(3) 0.034(3) -0.006(2) 0.012(3) 0.002(3)
O13 0.028(3) 0.026(3) 0.032(3) -0.001(2) 0.007(2) 0.000(2)
O14 0.044(3) 0.026(3) 0.039(3) -0.004(2) 0.009(3) 0.003(3)
O15 0.027(3) 0.064(5) 0.072(5) -0.003(4) 0.020(3) -0.001(3)
O16 0.069(5) 0.058(4) 0.042(3) 0.001(3) 0.033(3) 0.004(4)
O17 0.054(4) 0.024(3) 0.044(3) 0.010(2) 0.017(3) -0.003(3)
O18 0.052(4) 0.043(4) 0.038(3) 0.010(3) 0.007(3) 0.014(3)
O19 0.046(3) 0.027(3) 0.045(3) 0.003(2) 0.012(3) 0.013(3)
O20 0.062(4) 0.033(3) 0.050(4) -0.006(3) 0.027(3) 0.011(3)
O21 0.056(4) 0.016(3) 0.043(3) -0.003(2) 0.015(3) -0.004(3)
O22 0.055(4) 0.048(4) 0.035(3) -0.011(3) 0.000(3) -0.006(3)
O23 0.047(4) 0.036(3) 0.054(4) 0.004(3) 0.017(3) -0.018(3)
O24 0.060(4) 0.051(4) 0.063(4) 0.006(3) 0.021(4) -0.021(4)
O25 0.051(4) 0.047(4) 0.041(3) 0.004(3) 0.022(3) -0.001(3)
O26 0.057(4) 0.056(4) 0.033(3) -0.008(3) 0.000(3) 0.010(3)
O27 0.074(5) 0.042(4) 0.052(4) -0.020(3) -0.001(4) -0.007(4)
O28 0.055(4) 0.024(3) 0.056(4) 0.003(3) 0.012(3) -0.005(3)
O29 0.070(5) 0.036(4) 0.057(4) 0.003(3) 0.014(4) 0.024(3)
O30 0.050(4) 0.065(5) 0.057(4) -0.011(3) 0.024(3) 0.014(4)
O31 0.040(3) 0.036(3) 0.037(3) 0.002(2) 0.002(3) 0.006(3)
O32 0.034(4) 0.073(5) 0.067(5) 0.000(4) 0.005(3) -0.006(3)

loop_
_atom_type_symbol
_atom_type_description
_atom_type_scat_dispersion_real
_atom_type_scat_dispersion_imag
_atom_type_scat_source
C C 0.0181 0.0091 'International Tables Vol C Tables 4.2.6.8 and 6.1.1.4'
H H 0.0000 0.0000 'International Tables Vol C Tables 4.2.6.8 and 6.1.1.4'
O O 0.0492 0.0322 'International Tables Vol C Tables 4.2.6.8 and 6.1.1.4'
Ti Ti 0.2191 1.8069 'International Tables Vol C Tables 4.2.6.8 and 6.1.1.4'
Cu Cu -1.9646 0.5888 'International Tables Vol C Tables 4.2.6.8 and 6.1.1.4'
I I -0.3257 6.8362 'International Tables Vol C Tables 4.2.6.8 and 6.1.1.4'

loop_
_geom_angle_atom_site_label_1
_geom_angle_atom_site_label_2
_geom_angle_atom_site_label_3
_geom_angle
_geom_angle_site_symmetry_1
_geom_angle_site_symmetry_3
O18 Ti1 O1 172.6(3) . .
O18 Ti1 O17 101.0(3) . .
O1 Ti1 O17 77.2(2) . .
O18 Ti1 O7 99.3(3) . 3_676
O1 Ti1 O7 87.9(2) . 3_676
O17 Ti1 O7 90.8(3) . 3_676
O18 Ti1 O5 95.4(3) . 3_676
O1 Ti1 O5 87.6(2) . 3_676
O17 Ti1 O5 161.5(2) . 3_676
O7 Ti1 O5 78.1(2) 3_676 3_676
O18 Ti1 O19 96.1(3) . .
O1 Ti1 O19 77.0(2) . .
O17 Ti1 O19 94.4(3) . .
O7 Ti1 O19 162.5(2) 3_676 .
O5 Ti1 O19 92.3(3) 3_676 .
O18 Ti1 Ti6 98.6(2) . 3_676
O1 Ti1 Ti6 88.01(15) . 3_676
O17 Ti1 Ti6 128.39(19) . 3_676
O7 Ti1 Ti6 38.88(17) 3_676 3_676
O5 Ti1 Ti6 39.19(16) 3_676 3_676
O19 Ti1 Ti6 130.19(19) . 3_676
O18 Ti1 Ti2 135.4(2) . .
O1 Ti1 Ti2 37.95(15) . .
O17 Ti1 Ti2 88.00(18) . .
O7 Ti1 Ti2 124.46(16) 3_676 .
O5 Ti1 Ti2 86.32(17) 3_676 .
O19 Ti1 Ti2 39.32(17) . .
Ti6 Ti1 Ti2 109.67(5) 3_676 .
O18 Ti1 Ti3 140.3(2) . .
O1 Ti1 Ti3 37.99(15) . .
O17 Ti1 Ti3 39.40(17) . .
O7 Ti1 Ti3 86.00(17) 3_676 .
O5 Ti1 Ti3 123.99(16) 3_676 .
O19 Ti1 Ti3 87.47(19) . .
Ti6 Ti1 Ti3 109.02(6) 3_676 .
Ti2 Ti1 Ti3 59.97(5) . .
O20 Ti2 O1 175.7(3) . .
O20 Ti2 O4 96.4(3) . 3_676
O1 Ti2 O4 87.3(2) . 3_676
O20 Ti2 O19 100.4(3) . .
O1 Ti2 O19 77.1(2) . .
O4 Ti2 O19 92.3(3) 3_676 .
O20 Ti2 O21 99.7(3) . .
O1 Ti2 O21 77.2(2) . .
O4 Ti2 O21 160.1(2) 3_676 .
O19 Ti2 O21 96.2(3) . .
O20 Ti2 O2 95.9(3) . .
O1 Ti2 O2 87.1(2) . .
O4 Ti2 O2 77.3(2) 3_676 .
O19 Ti2 O2 161.6(2) . .
O21 Ti2 O2 89.4(2) . .
O20 Ti2 Ti4 97.1(2) . 3_676
O1 Ti2 Ti4 87.15(15) . 3_676
O4 Ti2 Ti4 38.64(16) 3_676 3_676
O19 Ti2 Ti4 129.56(19) . 3_676
O21 Ti2 Ti4 126.76(18) . 3_676
O2 Ti2 Ti4 38.65(16) . 3_676
O20 Ti2 Ti1 139.8(2) . .
O1 Ti2 Ti1 38.00(15) . .
O4 Ti2 Ti1 86.15(17) 3_676 .
O19 Ti2 Ti1 39.41(17) . .
O21 Ti2 Ti1 89.13(17) . .
O2 Ti2 Ti1 123.54(16) . .
Ti4 Ti2 Ti1 108.74(6) 3_676 .
O20 Ti2 Ti3 138.9(2) . .
O1 Ti2 Ti3 38.06(16) . .
O4 Ti2 Ti3 123.71(16) 3_676 .
O19 Ti2 Ti3 87.63(19) . .
O21 Ti2 Ti3 39.25(17) . .
O2 Ti2 Ti3 85.66(17) . .
Ti4 Ti2 Ti3 108.50(6) 3_676 .
Ti1 Ti2 Ti3 60.09(5) . .
O23 Ti3 O1 171.9(3) . .
O23 Ti3 O6 99.3(3) . .
O1 Ti3 O6 88.0(2) . .
O23 Ti3 O21 98.9(3) . .
O1 Ti3 O21 77.3(2) . .
O6 Ti3 O21 90.1(2) . .
O23 Ti3 O3 97.0(3) . .
O1 Ti3 O3 87.9(2) . .
O6 Ti3 O3 78.0(2) . .
O21 Ti3 O3 161.4(2) . .
O23 Ti3 O17 96.7(3) . .
O1 Ti3 O17 76.8(2) . .
O6 Ti3 O17 161.4(2) . .
O21 Ti3 O17 96.8(3) . .
O3 Ti3 O17 90.7(3) . .
O23 Ti3 Ti5 99.6(2) . .
O1 Ti3 Ti5 88.30(15) . .
O6 Ti3 Ti5 38.67(17) . .
O21 Ti3 Ti5 127.65(18) . .
O3 Ti3 Ti5 39.30(17) . .
O17 Ti3 Ti5 128.70(19) . .
O23 Ti3 Ti2 138.3(2) . .
O1 Ti3 Ti2 37.95(14) . .
O6 Ti3 Ti2 86.69(18) . .
O21 Ti3 Ti2 39.47(17) . .
O3 Ti3 Ti2 124.47(17) . .
O17 Ti3 Ti2 87.75(19) . .
Ti5 Ti3 Ti2 109.71(5) . .
O23 Ti3 Ti1 135.8(2) . .
O1 Ti3 Ti1 37.93(15) . .
O6 Ti3 Ti1 124.25(17) . .
O21 Ti3 Ti1 89.17(19) . .
O3 Ti3 Ti1 85.96(18) . .
O17 Ti3 Ti1 39.10(17) . .
Ti5 Ti3 Ti1 109.42(6) . .
Ti2 Ti3 Ti1 59.94(5) . .
O16 Ti4 O3 109.6(3) . .
O16 Ti4 O7 108.7(3) . 3_676
O3 Ti4 O7 95.7(3) . 3_676
O16 Ti4 O2 109.2(3) . 3_676
O3 Ti4 O2 140.3(2) . 3_676
O7 Ti4 O2 79.5(2) 3_676 3_676
O16 Ti4 O4 109.8(3) . .
O3 Ti4 O4 80.0(2) . .
O7 Ti4 O4 140.4(2) 3_676 .
O2 Ti4 O4 79.4(2) 3_676 .
O16 Ti4 Ti6 119.4(3) . 3_676
O3 Ti4 Ti6 121.47(18) . 3_676
O7 Ti4 Ti6 40.72(17) 3_676 3_676
O2 Ti4 Ti6 39.19(17) 3_676 3_676
O4 Ti4 Ti6 109.24(17) . 3_676
O16 Ti4 Ti5 120.6(3) . .
O3 Ti4 Ti5 40.88(18) . .
O7 Ti4 Ti5 121.53(17) 3_676 .
O2 Ti4 Ti5 109.21(17) 3_676 .
O4 Ti4 Ti5 39.53(17) . .
Ti6 Ti4 Ti5 119.22(6) 3_676 .
O16 Ti4 Ti2 115.0(3) . 3_676
O3 Ti4 Ti2 113.02(18) . 3_676
O7 Ti4 Ti2 113.18(17) 3_676 3_676
O2 Ti4 Ti2 39.99(17) 3_676 3_676
O4 Ti4 Ti2 39.46(17) . 3_676
Ti6 Ti4 Ti2 73.75(5) 3_676 3_676
Ti5 Ti4 Ti2 73.39(5) . 3_676
O15 Ti5 O5 109.3(3) . .
O15 Ti5 O4 109.2(3) . .
O5 Ti5 O4 96.0(2) . .
O15 Ti5 O6 110.0(3) . .
O5 Ti5 O6 79.5(2) . .
O4 Ti5 O6 139.8(2) . .
O15 Ti5 O3 109.9(3) . .
O5 Ti5 O3 139.9(2) . .
O4 Ti5 O3 79.0(2) . .
O6 Ti5 O3 79.5(2) . .
O15 Ti5 Ti4 120.1(3) . .
O5 Ti5 Ti4 121.33(18) . .
O4 Ti5 Ti4 40.60(17) . .
O6 Ti5 Ti4 108.76(18) . .
O3 Ti5 Ti4 38.85(17) . .
O15 Ti5 Ti6 120.3(3) . .
O5 Ti5 Ti6 40.69(17) . .
O4 Ti5 Ti6 121.33(17) . .
O6 Ti5 Ti6 39.22(17) . .
O3 Ti5 Ti6 109.05(17) . .
Ti4 Ti5 Ti6 118.76(6) . .
O15 Ti5 Ti3 115.4(3) . .
O5 Ti5 Ti3 112.74(18) . .
O4 Ti5 Ti3 112.57(18) . .
O6 Ti5 Ti3 39.62(17) . .
O3 Ti5 Ti3 39.92(17) . .
Ti4 Ti5 Ti3 73.25(5) . .
Ti6 Ti5 Ti3 73.33(5) . .
O22 Ti6 O2 108.0(3) . .
O22 Ti6 O6 111.8(3) . .
O2 Ti6 O6 95.8(2) . .
O22 Ti6 O7 107.8(3) . .
O2 Ti6 O7 79.6(2) . .
O6 Ti6 O7 139.5(2) . .
O22 Ti6 O5 110.9(3) . .
O2 Ti6 O5 139.9(2) . .
O6 Ti6 O5 78.7(2) . .
O7 Ti6 O5 79.7(2) . .
O22 Ti6 Ti4 117.9(3) . 3_676
O2 Ti6 Ti4 40.63(17) . 3_676
O6 Ti6 Ti4 121.05(19) . 3_676
O7 Ti6 Ti4 39.40(17) . 3_676
O5 Ti6 Ti4 109.26(18) . 3_676
O22 Ti6 Ti5 122.3(3) . .
O2 Ti6 Ti5 121.17(17) . .
O6 Ti6 Ti5 40.33(17) . .
O7 Ti6 Ti5 108.88(17) . .
O5 Ti6 Ti5 38.79(17) . .
Ti4 Ti6 Ti5 118.78(6) 3_676 .
O22 Ti6 Ti1 114.6(2) . 3_676
O2 Ti6 Ti1 112.88(18) . 3_676
O6 Ti6 Ti1 112.20(17) . 3_676
O7 Ti6 Ti1 39.78(17) . 3_676
O5 Ti6 Ti1 39.92(17) . 3_676
Ti4 Ti6 Ti1 73.57(5) 3_676 3_676
Ti5 Ti6 Ti1 73.18(5) . 3_676
O27 Ti7 O10 111.1(4) . .
O27 Ti7 O14 108.1(3) . .
O10 Ti7 O14 95.3(3) . .
O27 Ti7 O12 108.9(3) . 3_575
O10 Ti7 O12 139.1(2) . 3_575
O14 Ti7 O12 80.1(3) . 3_575
O27 Ti7 O11 110.2(3) . .
O10 Ti7 O11 79.5(3) . .
O14 Ti7 O11 140.5(2) . .
O12 Ti7 O11 79.0(2) 3_575 .
O27 Ti7 Ti9 118.5(3) . 3_575
O10 Ti7 Ti9 121.05(19) . 3_575
O14 Ti7 Ti9 41.08(19) . 3_575
O12 Ti7 Ti9 39.36(18) 3_575 3_575
O11 Ti7 Ti9 109.31(18) . 3_575
O27 Ti7 Ti8 121.5(3) . .
O10 Ti7 Ti8 40.71(19) . .
O14 Ti7 Ti8 121.43(18) . .
O12 Ti7 Ti8 108.36(18) 3_575 .
O11 Ti7 Ti8 39.16(18) . .
Ti9 Ti7 Ti8 119.10(6) 3_575 .
O27 Ti7 Ti10 114.7(3) . .
O10 Ti7 Ti10 112.28(19) . .
O14 Ti7 Ti10 113.72(19) . .
O12 Ti7 Ti10 39.76(18) 3_575 .
O11 Ti7 Ti10 39.31(18) . .
Ti9 Ti7 Ti10 73.99(6) 3_575 .
Ti8 Ti7 Ti10 72.91(5) . .
O32 Ti8 O9 109.3(3) . .
O32 Ti8 O11 109.0(3) . .
O9 Ti8 O11 95.9(3) . .
O32 Ti8 O8 109.8(3) . .
O9 Ti8 O8 79.7(3) . .
O11 Ti8 O8 140.2(3) . .
O32 Ti8 O10 110.1(3) . .
O9 Ti8 O10 139.7(3) . .
O11 Ti8 O10 79.3(3) . .
O8 Ti8 O10 79.3(3) . .
O32 Ti8 Ti9 120.2(3) . .
O9 Ti8 Ti9 40.75(18) . .
O11 Ti8 Ti9 121.54(19) . .
O8 Ti8 Ti9 39.30(19) . .
O10 Ti8 Ti9 108.86(18) . .
O32 Ti8 Ti7 120.0(3) . .
O9 Ti8 Ti7 121.43(19) . .
O11 Ti8 Ti7 40.80(19) . .
O8 Ti8 Ti7 108.95(19) . .
O10 Ti8 Ti7 38.88(19) . .
Ti9 Ti8 Ti7 119.02(6) . .
O32 Ti8 Ti12 115.2(3) . 3_575
O9 Ti8 Ti12 112.90(19) . 3_575
O11 Ti8 Ti12 112.83(19) . 3_575
O8 Ti8 Ti12 39.70(19) . 3_575
O10 Ti8 Ti12 39.66(18) . 3_575
Ti9 Ti8 Ti12 73.45(6) . 3_575
Ti7 Ti8 Ti12 73.29(6) . 3_575
O30 Ti9 O12 108.5(3) . .
O30 Ti9 O8 111.4(3) . .
O12 Ti9 O8 95.3(3) . .
O30 Ti9 O9 111.4(3) . .
O12 Ti9 O9 139.0(3) . .
O8 Ti9 O9 79.0(3) . .
O30 Ti9 O14 108.2(3) . 3_575
O12 Ti9 O14 79.5(3) . 3_575
O8 Ti9 O14 139.6(3) . 3_575
O9 Ti9 O14 79.5(3) . 3_575
O30 Ti9 Ti7 118.0(3) . 3_575
O12 Ti9 Ti7 40.43(19) . 3_575
O8 Ti9 Ti7 120.99(19) . 3_575
O9 Ti9 Ti7 109.00(19) . 3_575
O14 Ti9 Ti7 39.39(18) 3_575 3_575
O30 Ti9 Ti8 122.5(3) . .
O12 Ti9 Ti8 120.32(18) . .
O8 Ti9 Ti8 40.47(18) . .
O9 Ti9 Ti8 38.93(18) . .
O14 Ti9 Ti8 108.82(18) 3_575 .
Ti7 Ti9 Ti8 118.63(6) 3_575 .
O30 Ti9 Ti11 115.0(3) . .
O12 Ti9 Ti11 112.44(19) . .
O8 Ti9 Ti11 112.58(19) . .
O9 Ti9 Ti11 39.88(18) . .
O14 Ti9 Ti11 39.62(17) 3_575 .
Ti7 Ti9 Ti11 73.48(6) 3_575 .
Ti8 Ti9 Ti11 73.38(5) . .
O26 Ti10 O13 175.5(3) . .
O26 Ti10 O31 101.1(3) . .
O13 Ti10 O31 77.6(2) . .
O26 Ti10 O11 96.9(3) . .
O13 Ti10 O11 87.4(2) . .
O31 Ti10 O11 91.7(3) . .
O26 Ti10 O25 98.3(3) . .
O13 Ti10 O25 77.6(2) . .
O31 Ti10 O25 95.9(3) . .
O11 Ti10 O25 161.3(3) . .
O26 Ti10 O12 95.2(3) . 3_575
O13 Ti10 O12 86.8(2) . 3_575
O31 Ti10 O12 161.3(2) . 3_575
O11 Ti10 O12 77.2(2) . 3_575
O25 Ti10 O12 90.6(3) . 3_575
O26 Ti10 Ti7 96.7(3) . .
O13 Ti10 Ti7 87.34(17) . .
O31 Ti10 Ti7 129.4(2) . .
O11 Ti10 Ti7 38.94(18) . .
O25 Ti10 Ti7 127.8(2) . .
O12 Ti10 Ti7 38.33(18) 3_575 .
O26 Ti10 Ti12 137.7(3) . .
O13 Ti10 Ti12 38.32(16) . .
O31 Ti10 Ti12 88.54(19) . .
O11 Ti10 Ti12 124.05(18) . .
O25 Ti10 Ti12 39.45(18) . .
O12 Ti10 Ti12 85.41(18) 3_575 .
Ti7 Ti10 Ti12 108.59(6) . .
O26 Ti10 Ti11 140.7(2) . .
O13 Ti10 Ti11 38.18(16) . .
O31 Ti10 Ti11 39.59(17) . .
O11 Ti10 Ti11 86.50(18) . .
O25 Ti10 Ti11 88.5(2) . .
O12 Ti10 Ti11 123.55(17) 3_575 .
Ti7 Ti10 Ti11 109.38(6) . .
Ti12 Ti10 Ti11 60.28(5) . .
O29 Ti11 O13 173.5(3) . .
O29 Ti11 O14 98.6(3) . 3_575
O13 Ti11 O14 87.3(2) . 3_575
O29 Ti11 O9 97.0(3) . .
O13 Ti11 O9 86.9(2) . .
O14 Ti11 O9 78.1(2) 3_575 .
O29 Ti11 O28 100.1(3) . .
O13 Ti11 O28 76.8(2) . .
O14 Ti11 O28 91.9(3) 3_575 .
O9 Ti11 O28 161.3(3) . .
O29 Ti11 O31 97.7(3) . .
O13 Ti11 O31 77.0(2) . .
O14 Ti11 O31 161.4(2) 3_575 .
O9 Ti11 O31 91.0(3) . .
O28 Ti11 O31 94.2(3) . .
O29 Ti11 Ti9 98.9(3) . .
O13 Ti11 Ti9 87.38(16) . .
O14 Ti11 Ti9 39.09(18) 3_575 .
O9 Ti11 Ti9 39.00(17) . .
O28 Ti11 Ti9 129.5(2) . .
O31 Ti11 Ti9 128.7(2) . .
O29 Ti11 Ti10 136.7(2) . .
O13 Ti11 Ti10 38.14(15) . .
O14 Ti11 Ti10 124.06(17) 3_575 .
O9 Ti11 Ti10 85.73(18) . .
O28 Ti11 Ti10 87.0(2) . .
O31 Ti11 Ti10 39.03(17) . .
Ti9 Ti11 Ti10 109.13(6) . .
O29 Ti11 Ti12 139.3(3) . .
O13 Ti11 Ti12 37.97(16) . .
O14 Ti11 Ti12 85.96(19) 3_575 .
O9 Ti11 Ti12 123.40(18) . .
O28 Ti11 Ti12 39.13(19) . .
O31 Ti11 Ti12 87.69(19) . .
Ti9 Ti11 Ti12 108.97(6) . .
Ti10 Ti11 Ti12 59.79(5) . .
O24 Ti12 O13 173.8(3) . .
O24 Ti12 O10 95.8(3) . 3_575
O13 Ti12 O10 87.0(2) . 3_575
O24 Ti12 O28 97.4(3) . .
O13 Ti12 O28 77.0(2) . .
O10 Ti12 O28 91.8(3) 3_575 .
O24 Ti12 O25 100.7(3) . .
O13 Ti12 O25 77.5(2) . .
O10 Ti12 O25 161.5(3) 3_575 .
O28 Ti12 O25 94.5(3) . .
O24 Ti12 O8 97.9(3) . 3_575
O13 Ti12 O8 88.1(2) . 3_575
O10 Ti12 O8 77.7(2) 3_575 3_575
O28 Ti12 O8 162.2(3) . 3_575
O25 Ti12 O8 91.6(3) . 3_575
O24 Ti12 Ti8 97.8(3) . 3_575
O13 Ti12 Ti8 87.84(16) . 3_575
O10 Ti12 Ti8 39.10(18) 3_575 3_575
O28 Ti12 Ti8 129.7(2) . 3_575
O25 Ti12 Ti8 128.9(2) . 3_575
O8 Ti12 Ti8 38.58(17) 3_575 3_575
O24 Ti12 Ti10 140.1(3) . .
O13 Ti12 Ti10 38.26(16) . .
O10 Ti12 Ti10 123.77(18) 3_575 .
O28 Ti12 Ti10 87.24(19) . .
O25 Ti12 Ti10 39.44(19) . .
O8 Ti12 Ti10 86.87(18) 3_575 .
Ti8 Ti12 Ti10 109.50(6) 3_575 .
O24 Ti12 Ti11 136.6(3) . .
O13 Ti12 Ti11 37.95(16) . .
O10 Ti12 Ti11 85.65(19) 3_575 .
O28 Ti12 Ti11 39.28(19) . .
O25 Ti12 Ti11 88.2(2) . .
O8 Ti12 Ti11 124.50(18) 3_575 .
Ti8 Ti12 Ti11 109.34(6) 3_575 .
Ti10 Ti12 Ti11 59.94(5) . .
I5 Cu1 I1 132.4(2) . .
I5 Cu1 Cu2 165.1(2) . .
I1 Cu1 Cu2 61.39(13) . .
I5 Cu1 Cu5 59.72(12) . .
I1 Cu1 Cu5 167.9(2) . .
Cu2 Cu1 Cu5 106.5(2) . .
I5 Cu1 I6 105.0(2) . .
I1 Cu1 I6 110.80(19) . .
Cu2 Cu1 I6 69.67(18) . .
Cu5 Cu1 I6 61.49(17) . .
I5 Cu1 I7 105.72(19) . .
I1 Cu1 I7 104.3(2) . .
Cu2 Cu1 I7 61.23(18) . .
Cu5 Cu1 I7 67.73(17) . .
I6 Cu1 I7 90.46(12) . .
I2 Cu2 Cu1 161.1(3) . .
I2 Cu2 I1 133.89(18) . .
Cu1 Cu2 I1 59.02(13) . .
I2 Cu2 Cu3 57.90(12) . .
Cu1 Cu2 Cu3 106.53(19) . .
I1 Cu2 Cu3 163.1(3) . .
I2 Cu2 I7 109.97(18) . .
Cu1 Cu2 I7 70.10(18) . .
I1 Cu2 I7 108.98(17) . .
Cu3 Cu2 I7 70.32(16) . .
I2 Cu3 I3 129.64(18) . .
I2 Cu3 Cu4 162.5(3) . .
I3 Cu3 Cu4 59.86(12) . .
I2 Cu3 Cu2 58.75(12) . .
I3 Cu3 Cu2 160.2(3) . .
Cu4 Cu3 Cu2 107.42(18) . .
I2 Cu3 I6 107.36(17) . .
I3 Cu3 I6 115.07(17) . .
Cu4 Cu3 I6 75.29(15) . .
Cu2 Cu3 I6 72.06(16) . .
I2 Cu3 I7 102.69(17) . .
I3 Cu3 I7 100.76(16) . .
Cu4 Cu3 I7 59.78(15) . .
Cu2 Cu3 I7 59.68(15) . .
I6 Cu3 I7 93.25(10) . .
I3 Cu4 I4 135.01(17) . .
I3 Cu4 Cu3 59.52(12) . .
I4 Cu4 Cu3 155.7(2) . .
I3 Cu4 Cu5 158.8(2) . .
I4 Cu4 Cu5 58.90(11) . .
Cu3 Cu4 Cu5 101.90(18) . .
I3 Cu4 I7 108.28(15) . .
I4 Cu4 I7 111.53(15) . .
Cu3 Cu4 I7 70.97(15) . .
Cu5 Cu4 I7 71.04(16) . .
I5 Cu5 I4 129.37(16) . .
I5 Cu5 Cu1 58.44(13) . .
I4 Cu5 Cu1 168.7(3) . .
I5 Cu5 Cu4 162.4(3) . .
I4 Cu5 Cu4 60.15(11) . .
Cu1 Cu5 Cu4 110.07(19) . .
I5 Cu5 I6 109.56(15) . .
I4 Cu5 I6 111.17(17) . .
Cu1 Cu5 I6 68.83(17) . .
Cu4 Cu5 I6 74.55(15) . .
I5 Cu5 I7 103.04(18) . .
I4 Cu5 I7 103.90(15) . .
Cu1 Cu5 I7 65.02(18) . .
Cu4 Cu5 I7 59.44(15) . .
I6 Cu5 I7 92.51(10) . .
Cu1 I1 Cu2 59.59(14) . .
Cu3 I2 Cu2 63.35(13) . .
Cu3 I3 Cu4 60.62(12) . .
Cu5 I4 Cu4 60.95(12) . .
Cu1 I5 Cu5 61.85(13) . .
Cu3 I6 Cu5 86.19(13) . .
Cu3 I6 Cu1 85.62(14) . .
Cu5 I6 Cu1 49.67(11) . .
Cu4 I7 Cu2 90.63(14) . .
Cu4 I7 Cu1 87.62(14) . .
Cu2 I7 Cu1 48.67(11) . .
Cu4 I7 Cu3 49.24(10) . .
Cu2 I7 Cu3 50.01(11) . .
Cu1 I7 Cu3 80.50(14) . .
Cu4 I7 Cu5 49.52(10) . .
Cu2 I7 Cu5 82.46(13) . .
Cu1 I7 Cu5 47.25(10) . .
Cu3 I7 Cu5 77.13(12) . .
O15 C2 C3 112(2) . .
O15 C2 C1 111.4(19) . .
C3 C2 C1 121(2) . .
O16 C5 C4 109(2) . .
O16 C5 C6 108(2) . .
C4 C5 C6 105(2) . .
C9 C8 O17 112.1(12) . .
C9 C8 C7 118.3(13) . .
O17 C8 C7 109.7(10) . .
O18 C11 C12 110.8(12) . .
O18 C11 C10 109.1(15) . .
C12 C11 C10 116.4(16) . .
O19 C14 C13 112.3(10) . .
O19 C14 C15 111.0(10) . .
C13 C14 C15 115.0(12) . .
O20 C17 C18 109.7(13) . .
O20 C17 C16 114.5(15) . .
C18 C17 C16 111.8(19) . .
C21 C20 C19 125.6(13) . .
C21 C20 O21 113.5(12) . .
C19 C20 O21 113.8(10) . .
C24 C23 O22 108.5(14) . .
C24 C23 C22 116.9(17) . .
O22 C23 C22 109.1(11) . .
O23 C26 C25 111.0(15) . .
O23 C26 C27 109.9(14) . .
C25 C26 C27 114.3(17) . .
C30 C29 C28 113.2(19) . .
C30 C29 O24 115.8(18) . .
C28 C29 O24 111.6(18) . .
C31 C32 C33 126.5(16) . .
C31 C32 O25 112.8(14) . .
C33 C32 O25 112.2(12) . .
O26 C35 C36 110.2(18) . .
O26 C35 C34 110.8(18) . .
C36 C35 C34 116(2) . .
C39 C38 O27 111.6(18) . .
C39 C38 C37 108(2) . .
O27 C38 C37 113(2) . .
C40 C41 O29 117(2) . .
C40 C41 C42 115(2) . .
O29 C41 C42 107.2(14) . .
C45 C44 O30 118.9(18) . .
C45 C44 C43 111(2) . .
O30 C44 C43 109.9(16) . .
O31 C47 C48 110.5(10) . .
O31 C47 C46 111.4(10) . .
C48 C47 C46 113.3(12) . .
O32 C50 C49 115(2) . .
O32 C50 C51 104(2) . .
C49 C50 C51 130(2) . .
C52 C53 O28 111.5(14) . .
C52 C53 C54 117.6(16) . .
O28 C53 C54 112.6(13) . .
Ti2 O1 Ti1 104.0(2) . .
Ti2 O1 Ti3 104.0(2) . .
Ti1 O1 Ti3 104.1(2) . .
Ti6 O2 Ti4 100.2(2) . 3_676
Ti6 O2 Ti2 135.3(3) . .
Ti4 O2 Ti2 101.4(3) 3_676 .
Ti4 O3 Ti5 100.3(3) . .
Ti4 O3 Ti3 135.2(3) . .
Ti5 O3 Ti3 100.8(3) . .
Ti5 O4 Ti4 99.9(3) . .
Ti5 O4 Ti2 134.7(3) . 3_676
Ti4 O4 Ti2 101.9(3) . 3_676
Ti5 O5 Ti6 100.5(3) . .
Ti5 O5 Ti1 134.9(3) . 3_676
Ti6 O5 Ti1 100.9(3) . 3_676
Ti6 O6 Ti5 100.4(3) . .
Ti6 O6 Ti3 134.7(3) . .
Ti5 O6 Ti3 101.7(3) . .
Ti4 O7 Ti6 99.9(2) 3_676 .
Ti4 O7 Ti1 134.9(3) 3_676 3_676
Ti6 O7 Ti1 101.3(3) . 3_676
Ti9 O8 Ti8 100.2(3) . .
Ti9 O8 Ti12 134.7(3) . 3_575
Ti8 O8 Ti12 101.7(3) . 3_575
Ti8 O9 Ti9 100.3(3) . .
Ti8 O9 Ti11 135.3(3) . .
Ti9 O9 Ti11 101.1(3) . .
Ti7 O10 Ti8 100.4(3) . .
Ti7 O10 Ti12 135.7(3) . 3_575
Ti8 O10 Ti12 101.2(3) . 3_575
Ti8 O11 Ti7 100.0(3) . .
Ti8 O11 Ti10 134.6(3) . .
Ti7 O11 Ti10 101.7(3) . .
Ti9 O12 Ti7 100.2(3) . 3_575
Ti9 O12 Ti10 136.0(3) . 3_575
Ti7 O12 Ti10 101.9(3) 3_575 3_575
Ti10 O13 Ti11 103.7(2) . .
Ti10 O13 Ti12 103.4(2) . .
Ti11 O13 Ti12 104.1(3) . .
Ti7 O14 Ti9 99.5(3) . 3_575
Ti7 O14 Ti11 135.3(3) . 3_575
Ti9 O14 Ti11 101.3(3) 3_575 3_575
C2 O15 Ti5 176.3(13) . .
C5 O16 Ti4 166.9(11) . .
C8 O17 Ti1 131.7(7) . .
C8 O17 Ti3 126.7(7) . .
Ti1 O17 Ti3 101.5(2) . .
C11 O18 Ti1 164.4(9) . .
C14 O19 Ti2 132.4(6) . .
C14 O19 Ti1 125.9(6) . .
Ti2 O19 Ti1 101.3(3) . .
C17 O20 Ti2 160.2(9) . .
C20 O21 Ti3 126.0(8) . .
C20 O21 Ti2 131.1(7) . .
Ti3 O21 Ti2 101.3(2) . .
C23 O22 Ti6 160.4(8) . .
C26 O23 Ti3 169.7(9) . .
C29 O24 Ti12 158.6(9) . .
C32 O25 Ti10 129.5(8) . .
C32 O25 Ti12 128.5(8) . .
Ti10 O25 Ti12 101.1(3) . .
C35 O26 Ti10 158.8(11) . .
C38 O27 Ti7 169.8(10) . .
C53 O28 Ti12 128.0(8) . .
C53 O28 Ti11 130.4(8) . .
Ti12 O28 Ti11 101.6(3) . .
C41 O29 Ti11 166.9(11) . .
C44 O30 Ti9 159.3(10) . .
C47 O31 Ti10 132.9(6) . .
C47 O31 Ti11 125.2(6) . .
Ti10 O31 Ti11 101.4(3) . .
C50 O32 Ti8 177.9(14) . .

loop_
_geom_bond_atom_site_label_1
_geom_bond_atom_site_label_2
_geom_bond_distance
_geom_bond_site_symmetry_2
Ti1 O18 1.761(6) .
Ti1 O1 1.967(5) .
Ti1 O17 1.997(6) .
Ti1 O7 2.001(6) 3_676
Ti1 O5 2.004(6) 3_676
Ti1 O19 2.006(6) .
Ti1 Ti6 3.066(2) 3_676
Ti1 Ti2 3.099(2) .
Ti1 Ti3 3.103(2) .
Ti2 O20 1.763(6) .
Ti2 O1 1.965(5) .
Ti2 O4 2.000(6) 3_676
Ti2 O19 2.002(6) .
Ti2 O21 2.009(6) .
Ti2 O2 2.018(6) .
Ti2 Ti4 3.079(2) 3_676
Ti2 Ti3 3.100(2) .
Ti3 O23 1.758(6) .
Ti3 O1 1.969(5) .
Ti3 O6 1.998(6) .
Ti3 O21 2.000(6) .
Ti3 O3 2.004(6) .
Ti3 O17 2.010(6) .
Ti3 Ti5 3.069(2) .
Ti4 O16 1.745(6) .
Ti4 O3 1.896(6) .
Ti4 O7 1.910(6) 3_676
Ti4 O2 1.961(6) 3_676
Ti4 O4 1.965(6) .
Ti4 Ti6 2.964(2) 3_676
Ti4 Ti5 2.975(2) .
Ti4 Ti2 3.079(2) 3_676
Ti5 O15 1.736(6) .
Ti5 O5 1.896(6) .
Ti5 O4 1.922(6) .
Ti5 O6 1.958(6) .
Ti5 O3 1.979(6) .
Ti5 Ti6 2.975(2) .
Ti6 O22 1.743(6) .
Ti6 O2 1.903(6) .
Ti6 O6 1.913(6) .
Ti6 O7 1.963(6) .
Ti6 O5 1.973(6) .
Ti6 Ti4 2.964(2) 3_676
Ti6 Ti1 3.066(2) 3_676
Ti7 O27 1.731(7) .
Ti7 O10 1.901(7) .
Ti7 O14 1.906(6) .
Ti7 O12 1.952(6) 3_575
Ti7 O11 1.977(6) .
Ti7 Ti9 2.962(2) 3_575
Ti7 Ti8 2.979(2) .
Ti7 Ti10 3.079(2) .
Ti8 O32 1.737(7) .
Ti8 O9 1.894(6) .
Ti8 O11 1.910(6) .
Ti8 O8 1.957(6) .
Ti8 O10 1.975(6) .
Ti8 Ti9 2.966(2) .
Ti8 Ti12 3.072(2) 3_575
Ti9 O30 1.748(7) .
Ti9 O12 1.908(6) .
Ti9 O8 1.909(7) .
Ti9 O9 1.968(6) .
Ti9 O14 1.973(6) 3_575
Ti9 Ti7 2.962(2) 3_575
Ti9 Ti11 3.069(2) .
Ti10 O26 1.768(6) .
Ti10 O13 1.968(5) .
Ti10 O31 1.988(6) .
Ti10 O11 1.992(6) .
Ti10 O25 2.001(7) .
Ti10 O12 2.013(6) 3_575
Ti10 Ti12 3.091(2) .
Ti10 Ti11 3.096(2) .
Ti11 O29 1.757(7) .
Ti11 O13 1.969(5) .
Ti11 O14 1.996(6) 3_575
Ti11 O9 2.005(6) .
Ti11 O28 2.007(7) .
Ti11 O31 2.012(6) .
Ti11 Ti12 3.106(2) .
Ti12 O24 1.749(7) .
Ti12 O13 1.970(6) .
Ti12 O10 1.999(6) 3_575
Ti12 O28 2.001(7) .
Ti12 O25 2.001(7) .
Ti12 O8 2.004(7) 3_575
Ti12 Ti8 3.072(2) 3_575
Cu1 I5 2.384(4) .
Cu1 I1 2.418(4) .
Cu1 Cu2 2.432(5) .
Cu1 Cu5 2.467(5) .
Cu1 I6 3.018(6) .
Cu1 I7 3.046(6) .
Cu2 I2 2.410(4) .
Cu2 I1 2.476(4) .
Cu2 Cu3 2.520(5) .
Cu2 I7 2.839(5) .
Cu3 I2 2.388(4) .
Cu3 I3 2.454(4) .
Cu3 Cu4 2.482(5) .
Cu3 I6 2.819(5) .
Cu3 I7 3.097(5) .
Cu4 I3 2.463(3) .
Cu4 I4 2.481(4) .
Cu4 Cu5 2.500(5) .
Cu4 I7 2.831(5) .
Cu5 I5 2.416(4) .
Cu5 I4 2.449(3) .
Cu5 I6 2.844(5) .
Cu5 I7 3.109(5) .
C1 C2 1.48(3) .
C2 O15 1.363(15) .
C2 C3 1.42(3) .
C4 C5 1.46(4) .
C5 O16 1.383(14) .
C5 C6 1.51(4) .
C7 C8 1.50(2) .
C8 C9 1.42(2) .
C8 O17 1.452(11) .
C10 C11 1.51(3) .
C11 O18 1.436(14) .
C11 C12 1.48(2) .
C13 C14 1.475(18) .
C14 O19 1.463(11) .
C14 C15 1.48(2) .
C16 C17 1.45(3) .
C17 O20 1.415(13) .
C17 C18 1.42(3) .
C19 C20 1.44(2) .
C20 C21 1.399(19) .
C20 O21 1.466(11) .
C22 C23 1.48(2) .
C23 C24 1.43(2) .
C23 O22 1.435(11) .
C25 C26 1.45(3) .
C26 O23 1.439(13) .
C26 C27 1.50(2) .
C28 C29 1.37(3) .
C29 C30 1.33(3) .
C29 O24 1.459(17) .
C31 C32 1.37(2) .
C32 C33 1.40(2) .
C32 O25 1.466(12) .
C34 C35 1.53(3) .
C35 O26 1.403(14) .
C35 C36 1.45(4) .
C37 C38 1.42(3) .
C38 C39 1.36(3) .
C38 O27 1.396(14) .
C40 C41 1.33(3) .
C41 O29 1.459(16) .
C41 C42 1.55(3) .
C43 C44 1.40(4) .
C44 C45 1.34(3) .
C44 O30 1.381(14) .
C46 C47 1.494(18) .
C47 O31 1.458(11) .
C47 C48 1.461(19) .
C49 C50 1.45(4) .
C50 O32 1.379(16) .
C50 C51 1.60(4) .
C52 C53 1.45(2) .
C53 O28 1.450(12) .
C53 C54 1.45(2) .
O2 Ti4 1.961(6) 3_676
O4 Ti2 2.000(6) 3_676
O5 Ti1 2.004(6) 3_676
O7 Ti4 1.910(6) 3_676
O7 Ti1 2.001(6) 3_676
O8 Ti12 2.004(7) 3_575
O10 Ti12 1.999(6) 3_575
O12 Ti7 1.952(6) 3_575
O12 Ti10 2.013(6) 3_575
O14 Ti9 1.973(6) 3_575
O14 Ti11 1.996(6) 3_575
